data_7711649
loop_
_publ_author_name
'Wang, Junbei'
'Zhou, Xianju'
'Xiang, Guotao'
'Jiang, Sha'
'Li, Li'
'Wang, Yongjie'
'Li, Yanhong'
'Jing, Chuan'
'Yao, Lu'
'Yang, Hongmei'
'Huang, Yanhao'
'Wang, Feng'

_publ_section_title
;
 The explanation of abnormal thermal quenching of the charge transfer band
 based on thermally coupled levels and applications as temperature sensing
 probes.
;
_journal_name_full 'Dalton transactions (Cambridge, England : 2003)'
_journal_paper_doi 10.1039/d2dt02744e
_journal_year 2022
_chemical_formula_moiety 'C57 H48 Br4 N24 Ni2 O15'
_chemical_formula_sum 'C57 H48 Br4 N24 Ni2 O15'
_chemical_formula_weight 1746.20
_space_group_IT_number 15
_space_group_name_Hall '-C 2yc'
_space_group_name_H-M_alt 'C 1 2/c 1'
_symmetry_cell_setting monoclinic
_symmetry_space_group_name_H-M 'C 1 2/c 1'
_atom_sites_solution_hydrogens difmap
_atom_sites_solution_primary other
_audit_update_record
;
2022-07-16 deposited with the CCDC.	2022-10-18 downloaded from the CCDC.
;
_cell_angle_alpha 90
_cell_angle_beta 95.850(2)
_cell_angle_gamma 90
_cell_formula_units_Z 2
_cell_length_a 20.3724(17)
_cell_length_b 10.6925(9)
_cell_length_c 15.7430(13)
_cell_measurement_reflns_used 166
_cell_measurement_temperature 295
_cell_measurement_theta_max 20
_cell_measurement_theta_min 10
_cell_volume 3411.5(5)
_computing_cell_refinement 'Apex2 (Bruker AXS, 2006)'
_computing_data_collection 'Apex2 (Bruker AXS, 2006)'
_computing_data_reduction 'Apex2 (Bruker AXS, 2006)'
_computing_molecular_graphics 'CAMERON (Watkin et al., 1996)'
_computing_publication_material 'CRYSTALS (Betteridge et al., 2003)'
_computing_structure_refinement 'CRYSTALS (Betteridge et al., 2003)'
_computing_structure_solution 'Superflip (Palatinus & Chapuis, 2007)'
_diffrn_ambient_temperature 295
_diffrn_measured_fraction_theta_full 0.969
_diffrn_measured_fraction_theta_max 0.950
_diffrn_measurement_device Area
_diffrn_measurement_device_type 'Bruker Kappa Apex2'
_diffrn_measurement_method '\f & \w scans'
_diffrn_radiation_monochromator graphite
_diffrn_radiation_type 'Mo K\a'
_diffrn_radiation_wavelength 0.71073
_diffrn_reflns_av_R_equivalents 0.021
_diffrn_reflns_limit_h_max 24
_diffrn_reflns_limit_h_min -24
_diffrn_reflns_limit_k_max 12
_diffrn_reflns_limit_k_min -13
_diffrn_reflns_limit_l_max 19
_diffrn_reflns_limit_l_min -12
_diffrn_reflns_number 9756
_diffrn_reflns_theta_full 25.218
_diffrn_reflns_theta_max 25.997
_diffrn_reflns_theta_min 2.010
_diffrn_standards_number 0
_exptl_absorpt_coefficient_mu 2.977
_exptl_absorpt_correction_T_max 0.68
_exptl_absorpt_correction_T_min 0.66
_exptl_absorpt_correction_type numerical
_exptl_absorpt_process_details
; 
 Analytical Absorption (De Meulenaer & Tompa, 1965) 
;
_exptl_crystal_colour orange
_exptl_crystal_density_diffrn 1.700
_exptl_crystal_density_method 'not measured'
_exptl_crystal_description prism
_exptl_crystal_F_000 1748
_exptl_crystal_size_max 0.210
_exptl_crystal_size_mid 0.140
_exptl_crystal_size_min 0.130
_refine_diff_density_max 0.87
_refine_diff_density_min -0.61
_refine_ls_extinction_method None
_refine_ls_goodness_of_fit_ref 1.0000
_refine_ls_hydrogen_treatment constr
_refine_ls_matrix_type full
_refine_ls_number_parameters 234
_refine_ls_number_reflns 2414
_refine_ls_number_restraints 1
_refine_ls_R_factor_all 0.0584
_refine_ls_R_factor_gt 0.0376
_refine_ls_shift/su_max 0.0003651
_refine_ls_shift/su_mean 0.0000265
_refine_ls_structure_factor_coef Fsqd
_refine_ls_weighting_details
;
 Method= Quasi-Unit weights 
 W = 1.0 or 1./4Fsq 
;
_refine_ls_weighting_scheme calc
_refine_ls_wR_factor_all 0.0659
_refine_ls_wR_factor_gt 0.0624
_refine_ls_wR_factor_ref 0.0624
_reflns_limit_h_max 24
_reflns_limit_h_min -24
_reflns_limit_k_max 13
_reflns_limit_k_min 0
_reflns_limit_l_max 19
_reflns_limit_l_min 0
_reflns_number_gt 2414
_reflns_number_total 3186
_reflns_threshold_expression I>2.0\s(I)
_oxford_diffrn_Wilson_B_factor 2.26
_oxford_diffrn_Wilson_scale 665.87
_oxford_refine_ls_r_factor_ref 0.0376
_oxford_refine_ls_scale 0.043256(4)
_oxford_reflns_number_all 3174
_oxford_reflns_threshold_expression_ref I>2.0\s(I)
_cod_data_source_file d2dt02744e2.cif
_cod_data_source_block I
_cod_depositor_comments
;
The following automatic conversions were performed:

data item '_atom_sites_solution_primary' value 'Other' was changed to
'other' in accordance with the
/home/data/users/saulius/crontab/automatic-downloads/rss-feeds/RSC/lib/dictionaries/cif_core.dic
dictionary named 'cif_core.dic' version 2.4.2 last updated on
2011-04-26.

Automatic conversion script
Id: cif_fix_values 7556 2019-12-06 15:28:31Z antanas 
;
_cod_original_sg_symbol_H-M 'C 2/c '
_cod_database_code 7711649

loop_
_symmetry_equiv_pos_as_xyz
x,y,z
-x,-y,-z
x+1/2,y+1/2,z
-x+1/2,-y+1/2,-z
x,-y,z+1/2
-x,y,-z+1/2
x+1/2,-y+1/2,z+1/2
-x+1/2,y+1/2,-z+1/2

loop_
_atom_site_label
_atom_site_type_symbol
_atom_site_fract_x
_atom_site_fract_y
_atom_site_fract_z
_atom_site_U_iso_or_equiv
_atom_site_occupancy
_atom_site_adp_type
_atom_site_refinement_flags_posn
_atom_site_refinement_flags_adp
_atom_site_refinement_flags_occupancy
_atom_site_disorder_assembly
_atom_site_disorder_group
_atom_site_attached_hydrogens
Ni5 Ni 0.5000 0.55048(7) 0.7500 0.0286 1.0000 Uani S T . . . .
N1 N 0.56721(15) 0.6816(3) 0.71221(17) 0.0314 1.0000 Uani . . . . . .
N2 N 0.65745(17) 0.8170(4) 0.7248(2) 0.0454 1.0000 Uani . . . . . .
N3 N 0.50282(17) 0.6652(3) 0.57996(18) 0.0360 1.0000 Uani . . . . . .
N4 N 0.47333(16) 0.5732(3) 0.62467(18) 0.0307 1.0000 Uani . . . . . .
N5 N 0.42326(15) 0.4089(3) 0.72150(18) 0.0295 1.0000 Uani . . . . . .
N6 N 0.7219(3) 0.4730(5) 0.6342(4) 0.0705 1.0000 Uani . . . . . .
O1 O 0.6897(2) 0.5353(5) 0.5856(3) 0.1108 1.0000 Uani . . . . . .
O2 O 0.7329(3) 0.5105(5) 0.7080(3) 0.1134 1.0000 Uani . . . . . .
O3 O 0.7494(2) 0.3727(6) 0.6278(3) 0.1039 1.0000 Uani . . . . . .
O4 O 0.3053(3) 0.6820(7) 0.5638(5) 0.074(2) 0.5000 Uiso . . . . . .
O5 O 0.5217(8) 0.9766(16) 0.7830(10) 0.087(6) 0.2500 Uiso D . . . 1 .
C1 C 0.6194(2) 0.7319(4) 0.7543(3) 0.0396 1.0000 Uani . . . . . .
C2 C 0.6423(2) 0.8666(4) 0.6436(3) 0.0417 1.0000 Uani . . . . . .
C3 C 0.6798(2) 0.9632(5) 0.6139(3) 0.0535 1.0000 Uani . . . . . .
C4 C 0.6607(3) 1.0137(5) 0.5350(4) 0.0653 1.0000 Uani . . . . . .
C5 C 0.6064(3) 0.9700(5) 0.4860(3) 0.0689 1.0000 Uani . . . . . .
C6 C 0.5700(3) 0.8736(5) 0.5143(3) 0.0522 1.0000 Uani . . . . . .
C7 C 0.5876(2) 0.8202(4) 0.5939(2) 0.0384 1.0000 Uani . . . . . .
C8 C 0.55083(19) 0.7198(4) 0.6275(2) 0.0328 1.0000 Uani . . . . . .
C9 C 0.4260(2) 0.5099(4) 0.5878(2) 0.0356 1.0000 Uani . . . . . .
C10 C 0.39614(19) 0.4170(4) 0.6385(2) 0.0326 1.0000 Uani . . . . . .
C11 C 0.3453(2) 0.3418(4) 0.6056(3) 0.0432 1.0000 Uani . . . . . .
C12 C 0.3198(2) 0.2553(5) 0.6569(3) 0.0473 1.0000 Uani . . . . . .
C13 C 0.3458(2) 0.2448(4) 0.7404(3) 0.0448 1.0000 Uani . . . . . .
C14 C 0.3969(2) 0.3226(4) 0.7688(2) 0.0343 1.0000 Uani . . . . . .
C15 C 0.4839(10) 1.056(2) 0.7258(12) 0.060(6) 0.2500 Uiso D . . . 1 .
Br1 Br 0.43369(2) 0.30916(5) 0.88387(3) 0.0483 1.0000 Uani . . . . . .
H11 H 0.6304 0.7041 0.8099 0.0460 1.0000 Uiso R . . . . .
H21 H 0.6881 0.8502 0.7586 0.0520 1.0000 Uiso R . . . . .
H31 H 0.7172 0.9920 0.6469 0.0609 1.0000 Uiso R . . . . .
H41 H 0.6849 1.0793 0.5147 0.0749 1.0000 Uiso R . . . . .
H42 H 0.2906 0.6678 0.5143 0.0826 0.5000 Uiso R . . . . .
H43 H 0.2789 0.7325 0.5873 0.0919 0.5000 Uiso R . . . . .
H51 H 0.5943 1.0056 0.4335 0.0780 1.0000 Uiso R . . . . .
H52 H 0.5493 0.9311 0.7606 0.0900 0.2500 Uiso R . . . 1 .
H61 H 0.5335 0.8435 0.4806 0.0588 1.0000 Uiso R . . . . .
H91 H 0.4114 0.5226 0.5306 0.0411 1.0000 Uiso R . . . . .
H111 H 0.3287 0.3495 0.5490 0.0509 1.0000 Uiso R . . . . .
H121 H 0.2853 0.2034 0.6354 0.0538 1.0000 Uiso R . . . . .
H131 H 0.3292 0.1866 0.7762 0.0501 1.0000 Uiso R . . . . .
H151 H 0.4544 1.1031 0.7560 0.0730 0.2500 Uiso R . . . 1 .
H152 H 0.4593 1.0063 0.6835 0.0730 0.2500 Uiso R . . . 1 .
H153 H 0.5123 1.1104 0.6992 0.0730 0.2500 Uiso R . . . 1 .

loop_
_atom_site_aniso_label
_atom_site_aniso_U_11
_atom_site_aniso_U_22
_atom_site_aniso_U_33
_atom_site_aniso_U_23
_atom_site_aniso_U_13
_atom_site_aniso_U_12
Ni5 0.0314(4) 0.0346(5) 0.0183(3) 0.0000 -0.0056(3) 0.0000
N1 0.0332(18) 0.0340(19) 0.0251(15) -0.0045(15) -0.0057(13) -0.0020(17)
N2 0.036(2) 0.048(2) 0.049(2) -0.010(2) -0.0099(16) -0.009(2)
N3 0.047(2) 0.036(2) 0.0240(15) 0.0013(15) -0.0032(15) -0.0146(17)
N4 0.0361(19) 0.034(2) 0.0204(14) 0.0005(14) -0.0050(13) -0.0079(17)
N5 0.0330(19) 0.0308(19) 0.0238(15) 0.0015(14) -0.0011(13) 0.0029(16)
N6 0.062(3) 0.067(4) 0.085(4) 0.008(3) 0.020(3) -0.017(3)
O1 0.085(3) 0.139(5) 0.098(3) 0.058(3) -0.039(3) -0.031(3)
O2 0.138(5) 0.106(4) 0.088(3) 0.023(3) -0.030(3) -0.047(3)
O3 0.099(4) 0.111(4) 0.105(4) 0.027(3) 0.026(3) 0.017(3)
C1 0.046(3) 0.037(3) 0.034(2) -0.0100(19) -0.004(2) -0.005(2)
C2 0.036(2) 0.042(3) 0.048(2) -0.008(2) 0.011(2) -0.002(2)
C3 0.040(3) 0.049(3) 0.073(3) -0.015(3) 0.010(2) -0.012(3)
C4 0.074(4) 0.053(4) 0.072(4) 0.005(3) 0.023(3) -0.022(3)
C5 0.097(5) 0.064(4) 0.047(3) 0.007(3) 0.014(3) -0.024(4)
C6 0.067(3) 0.051(3) 0.039(2) 0.008(2) 0.003(2) -0.017(3)
C7 0.041(2) 0.039(3) 0.035(2) -0.011(2) 0.0048(17) -0.006(2)
C8 0.036(2) 0.036(3) 0.0264(19) -0.0041(17) 0.0011(17) -0.0015(19)
C9 0.045(3) 0.041(3) 0.0190(18) 0.0003(18) -0.0065(17) -0.006(2)
C10 0.029(2) 0.041(3) 0.0267(18) -0.0019(18) -0.0056(16) -0.0035(19)
C11 0.041(3) 0.053(3) 0.033(2) 0.002(2) -0.0061(19) -0.007(2)
C12 0.044(3) 0.047(3) 0.049(3) -0.002(2) -0.007(2) -0.018(2)
C13 0.043(3) 0.037(3) 0.054(3) 0.014(2) 0.006(2) -0.003(2)
C14 0.035(2) 0.034(2) 0.034(2) 0.0024(19) 0.0040(17) 0.006(2)
Br1 0.0598(3) 0.0557(3) 0.0288(2) 0.0109(2) 0.00150(19) 0.0003(3)

loop_
_atom_type_symbol
_atom_type_scat_dispersion_real
_atom_type_scat_dispersion_imag
_atom_type_scat_Cromer_Mann_a1
_atom_type_scat_Cromer_Mann_b1
_atom_type_scat_Cromer_Mann_a2
_atom_type_scat_Cromer_Mann_b2
_atom_type_scat_Cromer_Mann_a3
_atom_type_scat_Cromer_Mann_b3
_atom_type_scat_Cromer_Mann_a4
_atom_type_scat_Cromer_Mann_b4
_atom_type_scat_Cromer_Mann_c
_atom_type_scat_source
C 0.0033 0.0016 2.3100 20.8439 1.0200 10.2075 1.5886 0.5687 0.8650 51.6512 0.2156 'International Tables Vol C 4.2.6.8 and 6.1.1.4'
H 0.0000 0.0000 0.4930 10.5109 0.3229 26.1257 0.1402 3.1424 0.0408 57.7998 0.0030 'International Tables Vol C 4.2.6.8 and 6.1.1.4'
N 0.0061 0.0033 12.2126 0.0057 3.1322 9.8933 2.0125 28.9975 1.1663 0.5826 -11.5290 'International Tables Vol C 4.2.6.8 and 6.1.1.4'
O 0.0106 0.0060 3.0485 13.2771 2.2868 5.7011 1.5463 0.3239 0.8670 32.9089 0.2508 'International Tables Vol C 4.2.6.8 and 6.1.1.4'
Ni 0.3393 1.1124 12.8376 3.8785 7.2920 0.2565 4.4438 12.1763 2.3800 66.3421 1.0341 'International Tables Vol C 4.2.6.8 and 6.1.1.4'
Br -0.2901 2.4595 17.1789 2.1723 5.2358 16.5796 5.6377 0.2609 3.9851 41.4328 2.9557 'International Tables Vol C 4.2.6.8 and 6.1.1.4'

loop_
_geom_angle_atom_site_label_1
_geom_angle_site_symmetry_1
_geom_angle_atom_site_label_2
_geom_angle_site_symmetry_2
_geom_angle_atom_site_label_3
_geom_angle_site_symmetry_3
_geom_angle
_geom_angle_publ_flag
N5 6_656 Ni5 . N1 6_656 151.77(11) yes
N5 6_656 Ni5 . N4 6_656 76.47(12) yes
N1 6_656 Ni5 . N4 6_656 76.02(12) yes
N5 6_656 Ni5 . N1 . 92.72(12) yes
N1 6_656 Ni5 . N1 . 95.64(18) yes
N4 6_656 Ni5 . N1 . 94.55(12) yes
N5 6_656 Ni5 . N4 . 113.65(12) yes
N1 6_656 Ni5 . N4 . 94.55(12) yes
N4 6_656 Ni5 . N4 . 166.1(2) yes
N1 . Ni5 . N4 . 76.02(12) yes
N5 6_656 Ni5 . N5 . 92.53(17) yes
N1 6_656 Ni5 . N5 . 92.72(12) yes
N4 6_656 Ni5 . N5 . 113.65(12) yes
N1 . Ni5 . N5 . 151.77(11) yes
N4 . Ni5 . N5 . 76.47(12) yes
Ni5 . N1 . C1 . 130.8(3) yes
Ni5 . N1 . C8 . 111.5(2) yes
C1 . N1 . C8 . 117.7(4) yes
C1 . N2 . C2 . 120.5(4) yes
C1 . N2 . H21 . 119.1 no
C2 . N2 . H21 . 119.7 no
N4 . N3 . C8 . 111.4(3) yes
N3 . N4 . Ni5 . 119.9(2) yes
N3 . N4 . C9 . 119.7(3) yes
Ni5 . N4 . C9 . 120.1(3) yes
Ni5 . N5 . C10 . 111.2(3) yes
Ni5 . N5 . C14 . 133.2(3) yes
C10 . N5 . C14 . 115.5(3) yes
O1 . N6 . O2 . 118.1(7) yes
O1 . N6 . O3 . 133.0(7) yes
O2 . N6 . O3 . 108.9(6) yes
H42 . O4 . H43 . 109.7 no
C15 . O5 . H52 . 115.0 no
N2 . C1 . N1 . 125.7(4) yes
N2 . C1 . H11 . 117.5 no
N1 . C1 . H11 . 116.8 no
N2 . C2 . C3 . 120.9(4) yes
N2 . C2 . C7 . 118.3(4) yes
C3 . C2 . C7 . 120.8(4) yes
C2 . C3 . C4 . 118.7(5) yes
C2 . C3 . H31 . 120.3 no
C4 . C3 . H31 . 121.0 no
C3 . C4 . C5 . 121.0(5) yes
C3 . C4 . H41 . 119.7 no
C5 . C4 . H41 . 119.3 no
C4 . C5 . C6 . 120.5(5) yes
C4 . C5 . H51 . 119.5 no
C6 . C5 . H51 . 120.0 no
C5 . C6 . C7 . 120.3(5) yes
C5 . C6 . H61 . 120.3 no
C7 . C6 . H61 . 119.5 no
C6 . C7 . C2 . 118.7(4) yes
C6 . C7 . C8 . 122.8(4) yes
C2 . C7 . C8 . 118.5(4) yes
C7 . C8 . N1 . 119.0(3) yes
C7 . C8 . N3 . 120.6(3) yes
N1 . C8 . N3 . 120.4(4) yes
N4 . C9 . C10 . 117.2(3) yes
N4 . C9 . H91 . 121.3 no
C10 . C9 . H91 . 121.6 no
C9 . C10 . N5 . 114.8(3) yes
C9 . C10 . C11 . 122.6(3) yes
N5 . C10 . C11 . 122.7(4) yes
C10 . C11 . C12 . 119.5(4) yes
C10 . C11 . H111 . 120.1 no
C12 . C11 . H111 . 120.4 no
C11 . C12 . C13 . 119.3(4) yes
C11 . C12 . H121 . 120.5 no
C13 . C12 . H121 . 120.2 no
C12 . C13 . C14 . 118.0(4) yes
C12 . C13 . H131 . 120.6 no
C14 . C13 . H131 . 121.4 no
C13 . C14 . N5 . 125.0(4) yes
C13 . C14 . Br1 . 118.6(3) yes
N5 . C14 . Br1 . 116.4(3) yes
O5 . C15 . H151 . 109.5 no
O5 . C15 . H152 . 109.4 no
H151 . C15 . H152 . 109.5 no
O5 . C15 . H153 . 109.6 no
H151 . C15 . H153 . 109.5 no
H152 . C15 . H153 . 109.5 no

loop_
_geom_bond_atom_site_label_1
_geom_bond_site_symmetry_1
_geom_bond_atom_site_label_2
_geom_bond_site_symmetry_2
_geom_bond_distance
_geom_bond_publ_flag
Ni5 . N5 6_656 2.189(3) yes
Ni5 . N1 6_656 2.088(3) yes
Ni5 . N4 6_656 2.007(3) yes
Ni5 . N1 . 2.088(3) yes
Ni5 . N4 . 2.007(3) yes
Ni5 . N5 . 2.189(3) yes
N1 . C1 . 1.310(5) yes
N1 . C8 . 1.402(5) yes
N2 . C1 . 1.311(5) yes
N2 . C2 . 1.389(5) yes
N2 . H21 . 0.855 no
N3 . N4 . 1.382(4) yes
N3 . C8 . 1.307(5) yes
N4 . C9 . 1.269(5) yes
N5 . C10 . 1.368(4) yes
N5 . C14 . 1.333(5) yes
N6 . O1 . 1.165(6) yes
N6 . O2 . 1.229(6) yes
N6 . O3 . 1.219(6) yes
O4 . H42 . 0.820 no
O4 . H43 . 0.871 no
O5 . C15 . 1.405(5) yes
O5 . H52 . 0.848 no
C1 . H11 . 0.930 no
C2 . C3 . 1.394(6) yes
C2 . C7 . 1.387(6) yes
C3 . C4 . 1.374(7) yes
C3 . H31 . 0.930 no
C4 . C5 . 1.366(7) yes
C4 . H41 . 0.932 no
C5 . C6 . 1.371(6) yes
C5 . H51 . 0.921 no
C6 . C7 . 1.389(6) yes
C6 . H61 . 0.926 no
C7 . C8 . 1.440(6) yes
C9 . C10 . 1.447(5) yes
C9 . H91 . 0.930 no
C10 . C11 . 1.371(5) yes
C11 . C12 . 1.365(6) yes
C11 . H111 . 0.924 no
C12 . C13 . 1.371(6) yes
C12 . H121 . 0.931 no
C13 . C14 . 1.371(6) yes
C13 . H131 . 0.927 no
C14 . Br1 . 1.894(4) yes
C15 . H151 . 0.950 no
C15 . H152 . 0.950 no
C15 . H153 . 0.950 no

loop_
_geom_hbond_atom_site_label_D
_geom_hbond_site_symmetry_D
_geom_hbond_atom_site_label_H
_geom_hbond_site_symmetry_H
_geom_hbond_atom_site_label_A
_geom_hbond_site_symmetry_A
_geom_hbond_angle_DHA
_geom_hbond_distance_DH
_geom_hbond_distance_HA
_geom_hbond_distance_DA
_geom_hbond_publ_flag
C1 . H11 . O4 6_656 156 0.93 2.28 3.153(8) yes
N2 . H21 . O2 8_656 151 0.86 2.37 3.147(8) yes
N2 . H21 . O3 8_656 157 0.86 2.10 2.906(8) yes
C3 . H31 . O2 8_656 143 0.93 2.41 3.203(8) yes
O4 . H42 . O3 2_666 179 0.82 2.34 3.162(8) yes
O4 . H43 . O3 3_455 159 0.87 1.76 2.589(8) yes
O5 . H52 . C1 . 152 0.85 2.57 3.347(8) yes
C11 . H111 . O1 2_666 153 0.92 2.45 3.295(8) yes
